data_7221076
loop_
_publ_author_name
'Shen, Z.-J.'
'Esmaeilzadeh, S.'
'Grins, J.'
'Ehrenberg, H.'

_publ_section_title
;
 Preparation and crystal structure of a new Sr containing sialon phase Sr2
 Alx Si12-x N16-x O2+x (x=2)
;
_journal_name_full 'Journal of Materials Chemistry'
_journal_page_first 1019
_journal_page_last 1022
_journal_volume 9
_journal_year 1999
_chemical_formula_sum 'Al2 N14 O4 Si10 Sr2'
_chemical_name_systematic 'Sr2 (Al2 Si10 N14 O4)'
_space_group_IT_number 44
_symmetry_space_group_name_Hall 'I 2 -2'
_symmetry_space_group_name_H-M 'I m m 2'
_cell_angle_alpha 90
_cell_angle_beta 90
_cell_angle_gamma 90
_cell_formula_units_Z 1
_cell_length_a 8.2788
_cell_length_b 9.5757
_cell_length_c 4.9158
_cell_volume 389.702
_citation_journal_id_ASTM JMACEP
_cod_data_source_file Shen_JMACEP_1999_123.cif
_cod_data_source_block Al2N14O4Si10Sr2
_cod_original_cell_volume 389.7015
_cod_database_code 7221076

loop_
_symmetry_equiv_pos_as_xyz
x,y,z
-x,-y,z
-x,y,z
x,-y,z
x+1/2,y+1/2,z+1/2
-x+1/2,-y+1/2,z+1/2
-x+1/2,y+1/2,z+1/2
x+1/2,-y+1/2,z+1/2

loop_
_atom_site_label
_atom_site_type_symbol
_atom_site_fract_x
_atom_site_fract_y
_atom_site_fract_z
_atom_site_occupancy
_atom_site_U_iso_or_equiv
N1 N-3 0.7347 0.5 0.1356 0.5 0.0
N2 N-3 0.8301 0.2746 0.4958 1 0.0
N3 N-3 0 0.3073 0.0003 1 0.0
O1 O-2 0.7347 0.5 0.1356 0.5 0.0
Si2 Si+4 0.8085 0.3354 0.1575 0.75 0.0
Al1 Al+3 0.8085 0.3354 0.1575 0.25 0.0
Sr1 Sr+2 0 0 0.266 1 0.0
Si1 Si+4 0 0.3381 0.6526 1 0.0
O2 O-2 0 0.5 0.5749 1 0.0
